data_7040342
loop_
_publ_author_name
'Dau, Thuy Minh'
'Asamoah, Benjamin Darko'
'Belyaev, Andrey'
'Chakkaradhari, Gomathy'
'Hirva, Pipsa'
'J\"anis, Janne'
'Grachova, Elena V.'
'Tunik, Sergey P.'
'Koshevoy, Igor O.'

_publ_section_title
;
 Adjustable coordination of a hybrid phosphine-phosphine oxide ligand in
 luminescent Cu, Ag and Au complexes.
;
_journal_issue 36
_journal_name_full 'Dalton transactions (Cambridge, England : 2003)'
_journal_page_first 14160
_journal_page_last 14173
_journal_paper_doi 10.1039/c6dt02435a
_journal_volume 45
_journal_year 2016
_chemical_formula_moiety 'C42 H33 Br Cu O P3'
_chemical_formula_sum 'C42 H33 Br Cu O P3'
_chemical_formula_weight 790.04
_space_group_crystal_system monoclinic
_space_group_IT_number 14
_space_group_name_Hall '-P 2yn'
_space_group_name_H-M_alt 'P 1 21/n 1'
_symmetry_space_group_name_Hall '-P 2yn'
_symmetry_space_group_name_H-M 'P 1 21/n 1'
_atom_sites_solution_hydrogens geom
_audit_creation_method SHELXL-2014/7
_audit_update_record
;
2016-06-13 deposited with the CCDC.
2016-08-05 downloaded from the CCDC.
;
_cell_angle_alpha 90
_cell_angle_beta 93.3800(10)
_cell_angle_gamma 90
_cell_formula_units_Z 4
_cell_length_a 9.1856(3)
_cell_length_b 19.7157(6)
_cell_length_c 19.6397(6)
_cell_measurement_reflns_used 9919
_cell_measurement_temperature 120(2)
_cell_measurement_theta_max 29.99
_cell_measurement_theta_min 2.31
_cell_volume 3550.57(19)
_computing_cell_refinement 'SAINT (Bruker AXS, 2009)'
_computing_data_collection 'APEX2 (Bruker AXS, 2010)'
_computing_data_reduction 'SAINT (Bruker AXS, 2009)'
_computing_molecular_graphics 'Diamond v.4.1.2 (Brandenburg, 2016)'
_computing_publication_material 'SHELXL-2014 (Sheldrick, 2014)'
_computing_structure_refinement 'SHELXL-2014/7 (Sheldrick, 2014)'
_computing_structure_solution 'SHELXS-2014 (Sheldrick, 2014)'
_diffrn_ambient_temperature 120(2)
_diffrn_detector_area_resol_mean 16
_diffrn_measured_fraction_theta_full 1.000
_diffrn_measured_fraction_theta_max 0.997
_diffrn_measurement_device '62mm x 62mm CCD camera on three-circle goniostat'
_diffrn_measurement_device_type 'Bruker SMART APEX II CCD'
_diffrn_measurement_method '\f scans and \w scans'
_diffrn_radiation_monochromator 'flat graphite crystal'
_diffrn_radiation_type MoK\a
_diffrn_radiation_wavelength 0.71073
_diffrn_reflns_av_R_equivalents 0.0649
_diffrn_reflns_av_unetI/netI 0.0491
_diffrn_reflns_Laue_measured_fraction_full 1.000
_diffrn_reflns_Laue_measured_fraction_max 0.997
_diffrn_reflns_limit_h_max 12
_diffrn_reflns_limit_h_min -12
_diffrn_reflns_limit_k_max 27
_diffrn_reflns_limit_k_min -27
_diffrn_reflns_limit_l_max 27
_diffrn_reflns_limit_l_min -27
_diffrn_reflns_number 65090
_diffrn_reflns_point_group_measured_fraction_full 1.000
_diffrn_reflns_point_group_measured_fraction_max 0.997
_diffrn_reflns_theta_full 25.242
_diffrn_reflns_theta_max 30.042
_diffrn_reflns_theta_min 1.465
_exptl_absorpt_coefficient_mu 1.909
_exptl_absorpt_correction_T_max 0.850
_exptl_absorpt_correction_T_min 0.426
_exptl_absorpt_correction_type numerical
_exptl_absorpt_process_details 'SADABS (Sheldrick, 2008)'
_exptl_crystal_colour yellow
_exptl_crystal_density_diffrn 1.478
_exptl_crystal_description block
_exptl_crystal_F_000 1608
_exptl_crystal_size_max 0.539
_exptl_crystal_size_mid 0.124
_exptl_crystal_size_min 0.088
_refine_diff_density_max 0.838
_refine_diff_density_min -0.811
_refine_diff_density_rms 0.100
_refine_ls_extinction_method none
_refine_ls_goodness_of_fit_ref 1.077
_refine_ls_hydrogen_treatment constr
_refine_ls_matrix_type full
_refine_ls_number_parameters 433
_refine_ls_number_reflns 10346
_refine_ls_number_restraints 0
_refine_ls_restrained_S_all 1.077
_refine_ls_R_factor_all 0.0758
_refine_ls_R_factor_gt 0.0457
_refine_ls_shift/su_max 0.001
_refine_ls_shift/su_mean 0.000
_refine_ls_structure_factor_coef Fsqd
_refine_ls_weighting_details 'w=1/[\s^2^(Fo^2^)+(0.0358P)^2^+2.9665P] where P=(Fo^2^+2Fc^2^)/3'
_refine_ls_weighting_scheme calc
_refine_ls_wR_factor_gt 0.0837
_refine_ls_wR_factor_ref 0.0937
_reflns_Friedel_coverage 0.000
_reflns_number_gt 7820
_reflns_number_total 10346
_reflns_threshold_expression 'I > 2\s(I)'
_cod_data_source_file c6dt02435a2.cif
_cod_data_source_block 6
_cod_depositor_comments 'Adding full bibliography for 7040337--7040350.cif.'
_cod_database_code 7040342
_shelx_shelxl_version_number 2014/7
_shelx_space_group_comment
;
The symmetry employed for this shelxl refinement is uniquely defined
by the following loop, which should always be used as a source of
symmetry information in preference to the above space-group names.
They are only intended as comments.
;
_shelx_estimated_absorpt_t_min 0.426
_shelx_estimated_absorpt_t_max 0.850

loop_
_space_group_symop_operation_xyz
'x, y, z'
'-x+1/2, y+1/2, -z+1/2'
'-x, -y, -z'
'x-1/2, -y-1/2, z-1/2'

loop_
_atom_site_label
_atom_site_type_symbol
_atom_site_fract_x
_atom_site_fract_y
_atom_site_fract_z
_atom_site_U_iso_or_equiv
_atom_site_adp_type
_atom_site_occupancy
_atom_site_site_symmetry_order
_atom_site_calc_flag
_atom_site_refinement_flags_posn
_atom_site_refinement_flags_adp
Br1 Br 0.11613(3) 0.20934(2) 0.26874(2) 0.02207(7) Uani 1 1 d . .
Cu1 Cu 0.20595(3) 0.09770(2) 0.25545(2) 0.01436(7) Uani 1 1 d . .
P1 P 0.13904(6) 0.06775(3) 0.14790(3) 0.01290(12) Uani 1 1 d . .
P2 P 0.12181(6) -0.06262(3) 0.26061(3) 0.01168(12) Uani 1 1 d . .
P3 P 0.33977(6) 0.05370(3) 0.34346(3) 0.01280(12) Uani 1 1 d . .
C1 C -0.0580(2) 0.06186(12) 0.13221(12) 0.0150(5) Uani 1 1 d . .
C2 C -0.1395(3) 0.12154(14) 0.13548(13) 0.0218(5) Uani 1 1 d . .
H2 H -0.0913 0.1638 0.1424 0.026 Uiso 1 1 calc R U
C3 C -0.2904(3) 0.11907(15) 0.12856(14) 0.0272(6) Uani 1 1 d . .
H3 H -0.3453 0.1598 0.1305 0.033 Uiso 1 1 calc R U
C4 C -0.3620(3) 0.05730(15) 0.11880(13) 0.0259(6) Uani 1 1 d . .
H4 H -0.4655 0.0558 0.1145 0.031 Uiso 1 1 calc R U
C5 C -0.2820(3) -0.00162(14) 0.11543(13) 0.0236(6) Uani 1 1 d . .
H5 H -0.3306 -0.0438 0.1086 0.028 Uiso 1 1 calc R U
C6 C -0.1301(3) 0.00039(13) 0.12207(12) 0.0185(5) Uani 1 1 d . .
H6 H -0.0757 -0.0404 0.1196 0.022 Uiso 1 1 calc R U
C7 C 0.2111(2) -0.01669(12) 0.13045(12) 0.0131(4) Uani 1 1 d . .
C8 C 0.2213(2) -0.06614(11) 0.18282(11) 0.0123(4) Uani 1 1 d . .
C9 C 0.2571(2) -0.08713(12) 0.32698(12) 0.0138(5) Uani 1 1 d . .
C10 C 0.2717(3) -0.15536(12) 0.34495(13) 0.0181(5) Uani 1 1 d . .
H10 H 0.2016 -0.1872 0.3273 0.022 Uiso 1 1 calc R U
C11 C 0.3868(3) -0.17765(13) 0.38816(13) 0.0198(5) Uani 1 1 d . .
H11 H 0.3952 -0.2243 0.4000 0.024 Uiso 1 1 calc R U
C12 C 0.4888(3) -0.13152(13) 0.41372(13) 0.0203(5) Uani 1 1 d . .
H12 H 0.5705 -0.1466 0.4416 0.024 Uiso 1 1 calc R U
C13 C 0.4722(3) -0.06312(13) 0.39875(12) 0.0178(5) Uani 1 1 d . .
H13 H 0.5415 -0.0318 0.4180 0.021 Uiso 1 1 calc R U
C14 C 0.3568(3) -0.03912(12) 0.35625(12) 0.0147(5) Uani 1 1 d . .
C15 C 0.2570(2) 0.08108(13) 0.42135(12) 0.0157(5) Uani 1 1 d . .
C16 C 0.2059(3) 0.03654(14) 0.46981(13) 0.0208(5) Uani 1 1 d . .
H16 H 0.2180 -0.0110 0.4643 0.025 Uiso 1 1 calc R U
C17 C 0.1374(3) 0.06112(15) 0.52622(14) 0.0266(6) Uani 1 1 d . .
H17 H 0.1032 0.0304 0.5590 0.032 Uiso 1 1 calc R U
C18 C 0.1189(3) 0.13018(16) 0.53464(14) 0.0277(6) Uani 1 1 d . .
H18 H 0.0716 0.1470 0.5729 0.033 Uiso 1 1 calc R U
C19 C 0.1697(3) 0.17463(15) 0.48700(13) 0.0244(6) Uani 1 1 d . .
H19 H 0.1578 0.2221 0.4929 0.029 Uiso 1 1 calc R U
C20 C 0.2380(3) 0.15060(13) 0.43060(13) 0.0192(5) Uani 1 1 d . .
H20 H 0.2720 0.1817 0.3981 0.023 Uiso 1 1 calc R U
C21 C 0.5301(2) 0.07982(12) 0.35597(12) 0.0133(4) Uani 1 1 d . .
C22 C 0.5913(3) 0.10634(13) 0.41628(13) 0.0189(5) Uani 1 1 d . .
H22 H 0.5317 0.1143 0.4534 0.023 Uiso 1 1 calc R U
C23 C 0.7398(3) 0.12148(14) 0.42308(15) 0.0249(6) Uani 1 1 d . .
H23 H 0.7807 0.1399 0.4646 0.030 Uiso 1 1 calc R U
C24 C 0.8269(3) 0.10981(14) 0.36970(16) 0.0277(6) Uani 1 1 d . .
H24 H 0.9283 0.1195 0.3747 0.033 Uiso 1 1 calc R U
C25 C 0.7669(3) 0.08387(15) 0.30854(15) 0.0273(6) Uani 1 1 d . .
H25 H 0.8269 0.0763 0.2715 0.033 Uiso 1 1 calc R U
C26 C 0.6189(3) 0.06907(13) 0.30162(13) 0.0211(5) Uani 1 1 d . .
H26 H 0.5779 0.0515 0.2597 0.025 Uiso 1 1 calc R U
C27 C -0.0153(2) -0.12865(12) 0.25138(12) 0.0150(5) Uani 1 1 d . .
C28 C -0.1534(3) -0.11152(14) 0.27126(14) 0.0231(6) Uani 1 1 d . .
H28 H -0.1706 -0.0677 0.2893 0.028 Uiso 1 1 calc R U
C29 C -0.2662(3) -0.15848(16) 0.26473(15) 0.0314(7) Uani 1 1 d . .
H29 H -0.3606 -0.1465 0.2780 0.038 Uiso 1 1 calc R U
C30 C -0.2421(3) -0.22261(16) 0.23895(15) 0.0319(7) Uani 1 1 d . .
H30 H -0.3195 -0.2546 0.2351 0.038 Uiso 1 1 calc R U
C31 C -0.1055(3) -0.23999(15) 0.21892(15) 0.0286(6) Uani 1 1 d . .
H31 H -0.0889 -0.2840 0.2013 0.034 Uiso 1 1 calc R U
C32 C 0.0075(3) -0.19326(13) 0.22441(13) 0.0210(5) Uani 1 1 d . .
H32 H 0.1009 -0.2052 0.2098 0.025 Uiso 1 1 calc R U
O1 O 0.05111(17) 0.00363(8) 0.27463(8) 0.0151(3) Uani 1 1 d . .
C34 C 0.3072(3) -0.12381(12) 0.17412(13) 0.0171(5) Uani 1 1 d . .
H34 H 0.3186 -0.1560 0.2100 0.020 Uiso 1 1 calc R U
C35 C 0.3759(3) -0.13483(13) 0.11402(13) 0.0216(5) Uani 1 1 d . .
H35 H 0.4337 -0.1743 0.1090 0.026 Uiso 1 1 calc R U
C36 C 0.3599(3) -0.08836(13) 0.06155(14) 0.0224(5) Uani 1 1 d . .
H36 H 0.4038 -0.0966 0.0197 0.027 Uiso 1 1 calc R U
C37 C 0.2796(3) -0.02960(13) 0.06995(12) 0.0191(5) Uani 1 1 d . .
H37 H 0.2710 0.0025 0.0339 0.023 Uiso 1 1 calc R U
C38 C 0.1929(3) 0.12083(12) 0.07765(13) 0.0185(5) Uani 1 1 d . .
C39 C 0.3164(3) 0.16116(13) 0.08933(16) 0.0261(6) Uani 1 1 d . .
H39 H 0.3682 0.1604 0.1327 0.031 Uiso 1 1 calc R U
C40 C 0.3643(3) 0.20239(15) 0.03795(19) 0.0379(8) Uani 1 1 d . .
H40 H 0.4488 0.2296 0.0461 0.046 Uiso 1 1 calc R U
C41 C 0.2889(4) 0.20390(15) -0.02510(18) 0.0413(9) Uani 1 1 d . .
H41 H 0.3228 0.2315 -0.0605 0.050 Uiso 1 1 calc R U
C42 C 0.1653(4) 0.16549(16) -0.03655(16) 0.0394(8) Uani 1 1 d . .
H42 H 0.1125 0.1675 -0.0796 0.047 Uiso 1 1 calc R U
C43 C 0.1169(3) 0.12372(14) 0.01424(14) 0.0291(6) Uani 1 1 d . .
H43 H 0.0317 0.0970 0.0057 0.035 Uiso 1 1 calc R U

loop_
_atom_site_aniso_label
_atom_site_aniso_U_11
_atom_site_aniso_U_22
_atom_site_aniso_U_33
_atom_site_aniso_U_23
_atom_site_aniso_U_13
_atom_site_aniso_U_12
Br1 0.02285(13) 0.01268(12) 0.03013(15) -0.00232(10) -0.00315(10) 0.00298(10)
Cu1 0.01418(14) 0.01312(14) 0.01545(14) -0.00115(11) -0.00191(10) 0.00089(11)
P1 0.0132(3) 0.0111(3) 0.0143(3) 0.0007(2) 0.0001(2) 0.0001(2)
P2 0.0105(3) 0.0109(3) 0.0136(3) 0.0003(2) 0.0004(2) -0.0007(2)
P3 0.0115(3) 0.0129(3) 0.0139(3) -0.0009(2) -0.0003(2) -0.0001(2)
C1 0.0136(11) 0.0200(12) 0.0112(11) 0.0016(9) -0.0015(8) 0.0010(9)
C2 0.0196(12) 0.0207(13) 0.0246(14) -0.0021(10) -0.0017(10) 0.0032(10)
C3 0.0224(13) 0.0331(16) 0.0257(14) -0.0037(12) -0.0021(11) 0.0094(11)
C4 0.0142(12) 0.0417(17) 0.0215(13) -0.0008(12) -0.0018(10) 0.0003(11)
C5 0.0190(12) 0.0302(15) 0.0213(13) 0.0005(11) -0.0020(10) -0.0062(11)
C6 0.0182(12) 0.0189(13) 0.0181(12) 0.0002(10) -0.0004(9) 0.0001(9)
C7 0.0125(10) 0.0113(11) 0.0153(11) -0.0008(9) -0.0007(8) -0.0013(8)
C8 0.0107(10) 0.0118(11) 0.0143(11) -0.0011(9) 0.0004(8) -0.0020(8)
C9 0.0128(10) 0.0160(12) 0.0125(11) 0.0005(9) 0.0005(8) 0.0001(9)
C10 0.0203(12) 0.0149(12) 0.0189(12) 0.0009(9) -0.0003(9) -0.0024(9)
C11 0.0268(13) 0.0151(12) 0.0176(12) 0.0042(10) 0.0015(10) 0.0032(10)
C12 0.0199(12) 0.0246(14) 0.0161(12) 0.0024(10) -0.0013(9) 0.0064(10)
C13 0.0173(11) 0.0189(13) 0.0170(12) 0.0010(10) -0.0004(9) 0.0008(9)
C14 0.0147(11) 0.0150(11) 0.0146(11) 0.0011(9) 0.0018(9) 0.0012(9)
C15 0.0089(10) 0.0228(13) 0.0152(11) -0.0007(9) -0.0006(8) 0.0004(9)
C16 0.0156(12) 0.0251(14) 0.0217(13) 0.0001(10) 0.0024(10) -0.0023(10)
C17 0.0194(13) 0.0376(17) 0.0233(14) 0.0019(12) 0.0065(10) -0.0023(11)
C18 0.0187(13) 0.0462(18) 0.0187(13) -0.0050(12) 0.0051(10) 0.0084(12)
C19 0.0232(13) 0.0279(15) 0.0221(13) -0.0054(11) 0.0006(10) 0.0106(11)
C20 0.0181(12) 0.0212(13) 0.0180(12) 0.0005(10) 0.0000(9) 0.0048(10)
C21 0.0113(10) 0.0125(11) 0.0162(11) 0.0006(9) 0.0011(8) 0.0013(8)
C22 0.0157(11) 0.0204(13) 0.0207(13) -0.0014(10) 0.0006(9) -0.0023(9)
C23 0.0212(13) 0.0219(14) 0.0306(15) 0.0027(11) -0.0076(11) -0.0059(10)
C24 0.0110(12) 0.0280(15) 0.0439(18) 0.0132(13) 0.0011(11) -0.0002(10)
C25 0.0178(13) 0.0330(16) 0.0323(16) 0.0106(12) 0.0127(11) 0.0092(11)
C26 0.0217(13) 0.0224(13) 0.0195(13) -0.0008(10) 0.0036(10) 0.0041(10)
C27 0.0132(11) 0.0165(12) 0.0152(11) 0.0032(9) -0.0008(9) -0.0049(9)
C28 0.0199(13) 0.0247(14) 0.0250(14) -0.0032(11) 0.0047(10) -0.0015(10)
C29 0.0171(13) 0.0404(18) 0.0375(17) -0.0003(14) 0.0085(12) -0.0085(12)
C30 0.0269(15) 0.0324(17) 0.0364(17) 0.0008(13) 0.0021(12) -0.0184(12)
C31 0.0302(15) 0.0197(14) 0.0357(16) -0.0022(12) -0.0009(12) -0.0098(11)
C32 0.0179(12) 0.0193(13) 0.0255(14) -0.0012(10) -0.0006(10) -0.0025(10)
O1 0.0144(8) 0.0139(8) 0.0171(8) -0.0011(7) 0.0020(6) 0.0012(6)
C34 0.0173(11) 0.0134(12) 0.0207(12) 0.0026(9) 0.0031(9) 0.0000(9)
C35 0.0237(13) 0.0151(12) 0.0266(14) -0.0015(10) 0.0072(11) 0.0056(10)
C36 0.0280(14) 0.0207(13) 0.0190(13) -0.0019(10) 0.0068(10) 0.0021(11)
C37 0.0243(13) 0.0174(12) 0.0156(12) 0.0011(10) 0.0021(10) -0.0013(10)
C38 0.0223(12) 0.0131(12) 0.0207(13) 0.0019(9) 0.0074(10) 0.0045(9)
C39 0.0195(13) 0.0184(13) 0.0412(17) 0.0047(12) 0.0084(11) 0.0033(10)
C40 0.0324(17) 0.0248(16) 0.059(2) 0.0089(15) 0.0258(16) 0.0000(13)
C41 0.061(2) 0.0203(16) 0.046(2) 0.0137(14) 0.0354(18) 0.0117(15)
C42 0.068(2) 0.0266(16) 0.0244(16) 0.0086(13) 0.0103(15) 0.0113(16)
C43 0.0446(18) 0.0219(14) 0.0208(14) 0.0041(11) 0.0026(12) -0.0014(12)

loop_
_atom_type_symbol
_atom_type_description
_atom_type_scat_dispersion_real
_atom_type_scat_dispersion_imag
_atom_type_scat_source
C C 0.0033 0.0016 'International Tables Vol C Tables 4.2.6.8 and 6.1.1.4'
H H 0.0000 0.0000 'International Tables Vol C Tables 4.2.6.8 and 6.1.1.4'
P P 0.1023 0.0942 'International Tables Vol C Tables 4.2.6.8 and 6.1.1.4'
Cu Cu 0.3201 1.2651 'International Tables Vol C Tables 4.2.6.8 and 6.1.1.4'
Br Br -0.2901 2.4595 'International Tables Vol C Tables 4.2.6.8 and 6.1.1.4'
O O 0.0106 0.0060 'International Tables Vol C Tables 4.2.6.8 and 6.1.1.4'

loop_
_geom_angle_atom_site_label_1
_geom_angle_atom_site_label_2
_geom_angle_atom_site_label_3
_geom_angle
P3 Cu1 P1 137.15(3)
P3 Cu1 Br1 117.01(2)
P1 Cu1 Br1 105.68(2)
P3 Cu1 O1 83.21(4)
P1 Cu1 O1 79.10(4)
Br1 Cu1 O1 119.40(4)
C1 P1 C38 102.69(11)
C1 P1 C7 106.07(11)
C38 P1 C7 105.25(11)
C1 P1 Cu1 112.97(8)
C38 P1 Cu1 119.33(9)
C7 P1 Cu1 109.47(7)
O1 P2 C9 112.84(10)
O1 P2 C27 109.87(10)
C9 P2 C27 108.85(11)
O1 P2 C8 115.62(10)
C9 P2 C8 103.62(10)
C27 P2 C8 105.53(11)
C21 P3 C15 104.25(11)
C21 P3 C14 100.82(10)
C15 P3 C14 102.36(11)
C21 P3 Cu1 118.24(8)
C15 P3 Cu1 107.17(8)
C14 P3 Cu1 121.76(8)
C6 C1 C2 119.3(2)
C6 C1 P1 122.70(18)
C2 C1 P1 117.89(19)
C3 C2 C1 120.1(3)
C3 C2 H2 120.0
C1 C2 H2 120.0
C2 C3 C4 120.4(3)
C2 C3 H3 119.8
C4 C3 H3 119.8
C5 C4 C3 119.7(2)
C5 C4 H4 120.2
C3 C4 H4 120.2
C4 C5 C6 120.3(3)
C4 C5 H5 119.8
C6 C5 H5 119.8
C1 C6 C5 120.3(2)
C1 C6 H6 119.9
C5 C6 H6 119.9
C37 C7 C8 118.5(2)
C37 C7 P1 120.62(18)
C8 C7 P1 119.94(17)
C34 C8 C7 119.0(2)
C34 C8 P2 116.49(17)
C7 C8 P2 124.47(17)
C10 C9 C14 119.4(2)
C10 C9 P2 119.38(18)
C14 C9 P2 120.91(18)
C11 C10 C9 121.2(2)
C11 C10 H10 119.4
C9 C10 H10 119.4
C12 C11 C10 119.4(2)
C12 C11 H11 120.3
C10 C11 H11 120.3
C11 C12 C13 120.0(2)
C11 C12 H12 120.0
C13 C12 H12 120.0
C12 C13 C14 121.9(2)
C12 C13 H13 119.1
C14 C13 H13 119.1
C13 C14 C9 117.9(2)
C13 C14 P3 118.19(18)
C9 C14 P3 123.91(17)
C20 C15 C16 118.7(2)
C20 C15 P3 117.39(19)
C16 C15 P3 123.87(19)
C17 C16 C15 120.6(3)
C17 C16 H16 119.7
C15 C16 H16 119.7
C18 C17 C16 120.1(3)
C18 C17 H17 119.9
C16 C17 H17 119.9
C19 C18 C17 119.6(3)
C19 C18 H18 120.2
C17 C18 H18 120.2
C18 C19 C20 120.7(3)
C18 C19 H19 119.7
C20 C19 H19 119.7
C19 C20 C15 120.3(2)
C19 C20 H20 119.8
C15 C20 H20 119.8
C22 C21 C26 119.0(2)
C22 C21 P3 124.03(18)
C26 C21 P3 116.87(18)
C21 C22 C23 120.6(2)
C21 C22 H22 119.7
C23 C22 H22 119.7
C24 C23 C22 120.1(3)
C24 C23 H23 120.0
C22 C23 H23 120.0
C23 C24 C25 120.1(2)
C23 C24 H24 119.9
C25 C24 H24 119.9
C26 C25 C24 119.9(3)
C26 C25 H25 120.1
C24 C25 H25 120.1
C25 C26 C21 120.4(2)
C25 C26 H26 119.8
C21 C26 H26 119.8
C28 C27 C32 119.1(2)
C28 C27 P2 115.93(19)
C32 C27 P2 124.94(19)
C29 C28 C27 120.0(3)
C29 C28 H28 120.0
C27 C28 H28 120.0
C30 C29 C28 120.5(3)
C30 C29 H29 119.8
C28 C29 H29 119.8
C31 C30 C29 119.9(3)
C31 C30 H30 120.0
C29 C30 H30 120.0
C30 C31 C32 120.1(3)
C30 C31 H31 119.9
C32 C31 H31 119.9
C31 C32 C27 120.4(2)
C31 C32 H32 119.8
C27 C32 H32 119.8
P2 O1 Cu1 112.47(9)
C35 C34 C8 121.2(2)
C35 C34 H34 119.4
C8 C34 H34 119.4
C36 C35 C34 119.8(2)
C36 C35 H35 120.1
C34 C35 H35 120.1
C35 C36 C37 119.9(2)
C35 C36 H36 120.0
C37 C36 H36 120.0
C36 C37 C7 121.4(2)
C36 C37 H37 119.3
C7 C37 H37 119.3
C43 C38 C39 119.0(3)
C43 C38 P1 123.8(2)
C39 C38 P1 117.2(2)
C40 C39 C38 120.3(3)
C40 C39 H39 119.9
C38 C39 H39 119.9
C41 C40 C39 120.1(3)
C41 C40 H40 120.0
C39 C40 H40 120.0
C42 C41 C40 120.0(3)
C42 C41 H41 120.0
C40 C41 H41 120.0
C41 C42 C43 120.5(3)
C41 C42 H42 119.8
C43 C42 H42 119.8
C42 C43 C38 120.2(3)
C42 C43 H43 119.9
C38 C43 H43 119.9

loop_
_geom_bond_atom_site_label_1
_geom_bond_atom_site_label_2
_geom_bond_distance
Br1 Cu1 2.3705(4)
Cu1 P3 2.2361(6)
Cu1 P1 2.2439(7)
Cu1 O1 2.3807(16)
P1 C1 1.822(2)
P1 C38 1.823(3)
P1 C7 1.831(2)
P2 O1 1.4915(17)
P2 C9 1.813(2)
P2 C27 1.813(2)
P2 C8 1.827(2)
P3 C21 1.825(2)
P3 C15 1.830(2)
P3 C14 1.852(2)
C1 C6 1.390(3)
C1 C2 1.398(3)
C2 C3 1.385(4)
C2 H2 0.9500
C3 C4 1.392(4)
C3 H3 0.9500
C4 C5 1.378(4)
C4 H4 0.9500
C5 C6 1.394(3)
C5 H5 0.9500
C6 H6 0.9500
C7 C37 1.400(3)
C7 C8 1.416(3)
C8 C34 1.400(3)
C9 C10 1.395(3)
C9 C14 1.416(3)
C10 C11 1.387(3)
C10 H10 0.9500
C11 C12 1.379(4)
C11 H11 0.9500
C12 C13 1.387(3)
C12 H12 0.9500
C13 C14 1.392(3)
C13 H13 0.9500
C15 C20 1.395(3)
C15 C16 1.396(4)
C16 C17 1.393(4)
C16 H16 0.9500
C17 C18 1.383(4)
C17 H17 0.9500
C18 C19 1.383(4)
C18 H18 0.9500
C19 C20 1.388(4)
C19 H19 0.9500
C20 H20 0.9500
C21 C22 1.383(3)
C21 C26 1.397(3)
C22 C23 1.395(3)
C22 H22 0.9500
C23 C24 1.375(4)
C23 H23 0.9500
C24 C25 1.389(4)
C24 H24 0.9500
C25 C26 1.389(4)
C25 H25 0.9500
C26 H26 0.9500
C27 C28 1.391(3)
C27 C32 1.400(4)
C28 C29 1.390(4)
C28 H28 0.9500
C29 C30 1.385(4)
C29 H29 0.9500
C30 C31 1.380(4)
C30 H30 0.9500
C31 C32 1.388(4)
C31 H31 0.9500
C32 H32 0.9500
C34 C35 1.388(4)
C34 H34 0.9500
C35 C36 1.380(4)
C35 H35 0.9500
C36 C37 1.388(4)
C36 H36 0.9500
C37 H37 0.9500
C38 C43 1.392(4)
C38 C39 1.394(4)
C39 C40 1.387(4)
C39 H39 0.9500
C40 C41 1.383(5)
C40 H40 0.9500
C41 C42 1.372(5)
C41 H41 0.9500
C42 C43 1.387(4)
C42 H42 0.9500
C43 H43 0.9500

loop_
_geom_torsion_atom_site_label_1
_geom_torsion_atom_site_label_2
_geom_torsion_atom_site_label_3
_geom_torsion_atom_site_label_4
_geom_torsion
C38 P1 C1 C6 120.9(2)
C7 P1 C1 C6 10.7(2)
Cu1 P1 C1 C6 -109.2(2)
C38 P1 C1 C2 -63.7(2)
C7 P1 C1 C2 -173.96(19)
Cu1 P1 C1 C2 66.1(2)
C6 C1 C2 C3 -0.1(4)
P1 C1 C2 C3 -175.6(2)
C1 C2 C3 C4 0.4(4)
C2 C3 C4 C5 -0.6(4)
C3 C4 C5 C6 0.3(4)
C2 C1 C6 C5 -0.2(4)
P1 C1 C6 C5 175.12(19)
C4 C5 C6 C1 0.1(4)
C1 P1 C7 C37 103.7(2)
C38 P1 C7 C37 -4.7(2)
Cu1 P1 C7 C37 -134.12(17)
C1 P1 C7 C8 -87.48(19)
C38 P1 C7 C8 164.13(18)
Cu1 P1 C7 C8 34.71(19)
C37 C7 C8 C34 4.2(3)
P1 C7 C8 C34 -164.88(17)
C37 C7 C8 P2 -172.48(17)
P1 C7 C8 P2 18.5(3)
O1 P2 C8 C34 170.29(16)
C9 P2 C8 C34 46.3(2)
C27 P2 C8 C34 -68.1(2)
O1 P2 C8 C7 -13.0(2)
C9 P2 C8 C7 -136.97(19)
C27 P2 C8 C7 108.7(2)
O1 P2 C9 C10 143.27(19)
C27 P2 C9 C10 21.0(2)
C8 P2 C9 C10 -90.9(2)
O1 P2 C9 C14 -42.7(2)
C27 P2 C9 C14 -164.90(19)
C8 P2 C9 C14 83.1(2)
C14 C9 C10 C11 -3.5(4)
P2 C9 C10 C11 170.7(2)
C9 C10 C11 C12 -0.2(4)
C10 C11 C12 C13 3.0(4)
C11 C12 C13 C14 -2.2(4)
C12 C13 C14 C9 -1.4(4)
C12 C13 C14 P3 176.8(2)
C10 C9 C14 C13 4.2(3)
P2 C9 C14 C13 -169.87(18)
C10 C9 C14 P3 -173.89(19)
P2 C9 C14 P3 12.1(3)
C21 P3 C14 C13 28.3(2)
C15 P3 C14 C13 -79.1(2)
Cu1 P3 C14 C13 161.50(16)
C21 P3 C14 C9 -153.7(2)
C15 P3 C14 C9 99.0(2)
Cu1 P3 C14 C9 -20.4(2)
C21 P3 C15 C20 70.9(2)
C14 P3 C15 C20 175.59(18)
Cu1 P3 C15 C20 -55.24(19)
C21 P3 C15 C16 -112.4(2)
C14 P3 C15 C16 -7.7(2)
Cu1 P3 C15 C16 121.52(19)
C20 C15 C16 C17 0.0(4)
P3 C15 C16 C17 -176.72(19)
C15 C16 C17 C18 0.2(4)
C16 C17 C18 C19 -0.4(4)
C17 C18 C19 C20 0.5(4)
C18 C19 C20 C15 -0.3(4)
C16 C15 C20 C19 0.1(3)
P3 C15 C20 C19 177.00(19)
C15 P3 C21 C22 7.0(2)
C14 P3 C21 C22 -98.8(2)
Cu1 P3 C21 C22 125.84(19)
C15 P3 C21 C26 -175.97(19)
C14 P3 C21 C26 78.2(2)
Cu1 P3 C21 C26 -57.1(2)
C26 C21 C22 C23 -0.7(4)
P3 C21 C22 C23 176.28(19)
C21 C22 C23 C24 -0.3(4)
C22 C23 C24 C25 1.0(4)
C23 C24 C25 C26 -0.7(4)
C24 C25 C26 C21 -0.3(4)
C22 C21 C26 C25 1.0(4)
P3 C21 C26 C25 -176.2(2)
O1 P2 C27 C28 -12.0(2)
C9 P2 C27 C28 112.1(2)
C8 P2 C27 C28 -137.26(19)
O1 P2 C27 C32 166.1(2)
C9 P2 C27 C32 -69.9(2)
C8 P2 C27 C32 40.8(2)
C32 C27 C28 C29 0.5(4)
P2 C27 C28 C29 178.7(2)
C27 C28 C29 C30 0.5(4)
C28 C29 C30 C31 -0.6(5)
C29 C30 C31 C32 -0.2(5)
C30 C31 C32 C27 1.1(4)
C28 C27 C32 C31 -1.3(4)
P2 C27 C32 C31 -179.3(2)
C9 P2 O1 Cu1 75.20(12)
C27 P2 O1 Cu1 -163.13(9)
C8 P2 O1 Cu1 -43.85(12)
C7 C8 C34 C35 -3.3(3)
P2 C8 C34 C35 173.66(19)
C8 C34 C35 C36 0.0(4)
C34 C35 C36 C37 2.3(4)
C35 C36 C37 C7 -1.3(4)
C8 C7 C37 C36 -2.0(4)
P1 C7 C37 C36 167.0(2)
C1 P1 C38 C43 -28.6(3)
C7 P1 C38 C43 82.2(2)
Cu1 P1 C38 C43 -154.5(2)
C1 P1 C38 C39 150.5(2)
C7 P1 C38 C39 -98.7(2)
Cu1 P1 C38 C39 24.7(2)
C43 C38 C39 C40 -1.3(4)
P1 C38 C39 C40 179.5(2)
C38 C39 C40 C41 0.3(4)
C39 C40 C41 C42 1.1(5)
C40 C41 C42 C43 -1.5(5)
C41 C42 C43 C38 0.5(5)
C39 C38 C43 C42 0.9(4)
P1 C38 C43 C42 -180.0(2)
